data_4066660
loop_
_publ_author_name
'Yao, Haisheng'
'Zhang, Jinguo'
'Zhang, Yong'
'Sun, Hongmei'
'Shen, Qi'

_publ_section_title
;
 Synthesis of Cationic N-Heterocyclic Carbene Lanthanide Bromide and the
 Influence of N-Heterocyclic Carbene and Lanthanide Metals
;
_journal_issue 22
_journal_name_full Organometallics
_journal_page_first 5841
_journal_paper_doi 10.1021/om100562q
_journal_volume 29
_journal_year 2010
_chemical_formula_moiety 'C50 H76 N6 O3 Y, Br, 5(C4 H8 O)'
_chemical_formula_sum 'C70 H116 Br N6 O8 Y'
_chemical_formula_weight 1338.51
_chemical_name_systematic
; 
 ? 
;
_space_group_IT_number 2
_symmetry_cell_setting triclinic
_symmetry_Int_Tables_number 2
_symmetry_space_group_name_Hall '-P 1'
_symmetry_space_group_name_H-M 'P -1'
_atom_sites_solution_hydrogens geom
_atom_sites_solution_primary direct
_atom_sites_solution_secondary difmap
_audit_creation_method SHELXL-97
_cell_angle_alpha 74.610(6)
_cell_angle_beta 83.980(7)
_cell_angle_gamma 86.331(8)
_cell_formula_units_Z 2
_cell_length_a 13.7992(14)
_cell_length_b 14.0689(12)
_cell_length_c 20.4879(16)
_cell_measurement_reflns_used 13530
_cell_measurement_temperature 293(2)
_cell_measurement_theta_max 25.3
_cell_measurement_theta_min 3.0
_cell_volume 3811.0(6)
_computing_cell_refinement CrystalClear
_computing_data_collection CrystalClear
_computing_data_reduction CrystalStructure
_computing_structure_refinement 'SHELXL-97 (Sheldrick, 1997)'
_computing_structure_solution 'SHELXS-97 (Sheldrick, 1990)'
_diffrn_ambient_temperature 293(2)
_diffrn_detector_area_resol_mean 7.31
_diffrn_measured_fraction_theta_full 0.995
_diffrn_measured_fraction_theta_max 0.995
_diffrn_measurement_device_type 'Rigaku Mercury'
_diffrn_measurement_method \w
_diffrn_radiation_monochromator graphite
_diffrn_radiation_source 'fine-focus sealed tube'
_diffrn_radiation_type MoK\a
_diffrn_radiation_wavelength 0.71070
_diffrn_reflns_av_R_equivalents 0.0688
_diffrn_reflns_av_sigmaI/netI 0.0975
_diffrn_reflns_limit_h_max 16
_diffrn_reflns_limit_h_min -15
_diffrn_reflns_limit_k_max 16
_diffrn_reflns_limit_k_min -16
_diffrn_reflns_limit_l_max 22
_diffrn_reflns_limit_l_min -24
_diffrn_reflns_number 37612
_diffrn_reflns_theta_full 25.35
_diffrn_reflns_theta_max 25.35
_diffrn_reflns_theta_min 3.01
_exptl_absorpt_coefficient_mu 1.341
_exptl_absorpt_correction_T_max 0.668
_exptl_absorpt_correction_T_min 0.368
_exptl_absorpt_correction_type multi-scan
_exptl_absorpt_process_details 'Jacobson, R. (1998) Private communication'
_exptl_crystal_colour colorless
_exptl_crystal_density_diffrn 1.166
_exptl_crystal_density_method 'not measured'
_exptl_crystal_description block
_exptl_crystal_F_000 1432
_exptl_crystal_size_max 0.68
_exptl_crystal_size_mid 0.62
_exptl_crystal_size_min 0.30
_refine_diff_density_max 0.914
_refine_diff_density_min -0.560
_refine_diff_density_rms 0.083
_refine_ls_extinction_method none
_refine_ls_goodness_of_fit_ref 1.124
_refine_ls_hydrogen_treatment constr
_refine_ls_matrix_type full
_refine_ls_number_parameters 637
_refine_ls_number_reflns 13885
_refine_ls_number_restraints 40
_refine_ls_restrained_S_all 1.196
_refine_ls_R_factor_all 0.1618
_refine_ls_R_factor_gt 0.1150
_refine_ls_shift/su_max 0.001
_refine_ls_shift/su_mean 0.000
_refine_ls_structure_factor_coef Fsqd
_refine_ls_weighting_details 'calc w=1/[\s^2^(Fo^2^)+(0.1382P)^2^+4.0603P] where P=(Fo^2^+2Fc^2^)/3'
_refine_ls_weighting_scheme calc
_refine_ls_wR_factor_gt 0.2694
_refine_ls_wR_factor_ref 0.2979
_reflns_number_gt 9344
_reflns_number_total 13885
_reflns_threshold_expression >2sigma(I)
_cod_data_source_file om100562q_si_001.cif
_cod_data_source_block complex5
_cod_database_code 4066660

loop_
_symmetry_equiv_pos_as_xyz
'x, y, z'
'-x, -y, -z'

loop_
_atom_site_label
_atom_site_type_symbol
_atom_site_fract_x
_atom_site_fract_y
_atom_site_fract_z
_atom_site_U_iso_or_equiv
_atom_site_adp_type
_atom_site_occupancy
_atom_site_symmetry_multiplicity
_atom_site_calc_flag
_atom_site_refinement_flags
_atom_site_disorder_assembly
_atom_site_disorder_group
Y1 Y 0.20370(5) 0.51085(5) 0.24749(3) 0.0436(2) Uani 1 1 d . . .
Br1 Br 0.71827(7) 0.48876(11) 0.36782(5) 0.1039(5) Uani 1 1 d . . .
O1 O 0.2081(3) 0.4043(4) 0.1868(3) 0.0539(12) Uani 1 1 d . . .
O2 O 0.1842(3) 0.6622(4) 0.2543(3) 0.0552(13) Uani 1 1 d . . .
O3 O 0.1654(5) 0.6087(4) 0.1323(3) 0.0748(16) Uani 1 1 d . . .
O4 O 0.5769(19) 0.9100(19) 0.3146(16) 0.331(11) Uiso 1 1 d D . .
O5 O 0.2741(13) 0.9547(13) 0.4648(8) 0.224(6) Uiso 1 1 d D . .
O6 O 0.6617(10) 0.5451(10) 0.1284(7) 0.182(5) Uiso 1 1 d D . .
O7 O 0.783(2) 0.2827(19) 0.2459(15) 0.328(11) Uiso 1 1 d D . .
O8 O 0.947(3) 0.928(3) 0.137(2) 0.268(8) Uiso 0.50 1 d PD A 1
O8' O 0.891(3) 0.874(3) 0.093(2) 0.268(8) Uiso 0.50 1 d PD B 2
N1 N 0.3718(4) 0.5029(5) 0.1963(3) 0.0510(15) Uani 1 1 d . . .
N2 N 0.4101(4) 0.5117(5) 0.3416(3) 0.0552(16) Uani 1 1 d . . .
N3 N 0.2809(4) 0.5108(5) 0.4080(3) 0.0558(16) Uani 1 1 d . . .
N4 N 0.0304(4) 0.5343(4) 0.2804(3) 0.0488(14) Uani 1 1 d . . .
N5 N 0.0639(4) 0.3169(5) 0.3620(3) 0.0561(16) Uani 1 1 d . . .
N6 N 0.2117(5) 0.2676(5) 0.3562(3) 0.0605(17) Uani 1 1 d . . .
C1 C 0.2640(5) 0.3570(5) 0.1486(4) 0.0497(17) Uani 1 1 d . . .
C2 C 0.2264(6) 0.2842(6) 0.1215(4) 0.0557(19) Uani 1 1 d . . .
C3 C 0.2921(6) 0.2358(6) 0.0846(4) 0.066(2) Uani 1 1 d . . .
H3 H 0.2681 0.1878 0.0676 0.080 Uiso 1 1 calc R . .
C4 C 0.3927(6) 0.2532(7) 0.0704(4) 0.068(2) Uani 1 1 d . C .
C5 C 0.4251(6) 0.3251(7) 0.0950(5) 0.070(2) Uani 1 1 d . . .
H5 H 0.4904 0.3408 0.0857 0.084 Uiso 1 1 calc R . .
C6 C 0.3632(5) 0.3765(6) 0.1340(4) 0.0549(19) Uani 1 1 d . . .
C7 C 0.4103(6) 0.4476(6) 0.1591(4) 0.0574(19) Uani 1 1 d . . .
H7 H 0.4768 0.4538 0.1467 0.069 Uiso 1 1 calc R . .
C8 C 0.4415(5) 0.5650(6) 0.2168(4) 0.060(2) Uani 1 1 d . . .
H8A H 0.4955 0.5806 0.1819 0.072 Uiso 1 1 calc R . .
H8B H 0.4085 0.6265 0.2207 0.072 Uiso 1 1 calc R . .
C9 C 0.4800(5) 0.5133(7) 0.2829(4) 0.066(2) Uani 1 1 d . . .
H9A H 0.4991 0.4459 0.2824 0.079 Uiso 1 1 calc R . .
H9B H 0.5379 0.5456 0.2877 0.079 Uiso 1 1 calc R . .
C10 C 0.3126(5) 0.5098(5) 0.3430(4) 0.0494(17) Uani 1 1 d . . .
C11 C 0.4388(6) 0.5136(7) 0.4041(5) 0.074(3) Uani 1 1 d . . .
H11 H 0.5023 0.5150 0.4151 0.088 Uiso 1 1 calc R . .
C12 C 0.3580(6) 0.5132(7) 0.4449(4) 0.068(2) Uani 1 1 d . . .
H12 H 0.3540 0.5143 0.4903 0.082 Uiso 1 1 calc R . .
C13 C 0.1774(5) 0.5160(7) 0.4338(4) 0.061(2) Uani 1 1 d . . .
H13 H 0.1379 0.5164 0.3967 0.073 Uiso 1 1 calc R . .
C14 C 0.1547(7) 0.4249(8) 0.4905(5) 0.083(3) Uani 1 1 d . . .
H14A H 0.1752 0.3672 0.4753 0.124 Uiso 1 1 calc R . .
H14B H 0.0858 0.4238 0.5034 0.124 Uiso 1 1 calc R . .
H14C H 0.1887 0.4256 0.5290 0.124 Uiso 1 1 calc R . .
C15 C 0.1545(6) 0.6105(8) 0.4543(5) 0.078(3) Uani 1 1 d . . .
H15A H 0.1887 0.6098 0.4929 0.118 Uiso 1 1 calc R . .
H15B H 0.0856 0.6168 0.4660 0.118 Uiso 1 1 calc R . .
H15C H 0.1744 0.6654 0.4172 0.118 Uiso 1 1 calc R . .
C16 C 0.1175(6) 0.2628(6) 0.1345(5) 0.065(2) Uani 1 1 d . . .
C17 C 0.0919(7) 0.1863(8) 0.0971(6) 0.090(3) Uani 1 1 d . . .
H17A H 0.1092 0.2110 0.0492 0.135 Uiso 1 1 calc R . .
H17B H 0.0233 0.1753 0.1051 0.135 Uiso 1 1 calc R . .
H17C H 0.1276 0.1253 0.1139 0.135 Uiso 1 1 calc R . .
C18 C 0.0556(6) 0.3572(7) 0.1073(5) 0.082(3) Uani 1 1 d . . .
H18A H 0.0711 0.4074 0.1280 0.124 Uiso 1 1 calc R . .
H18B H -0.0123 0.3435 0.1180 0.124 Uiso 1 1 calc R . .
H18C H 0.0694 0.3798 0.0589 0.124 Uiso 1 1 calc R . .
C19 C 0.0887(7) 0.2223(7) 0.2094(5) 0.074(2) Uani 1 1 d . . .
H19A H 0.1232 0.1604 0.2257 0.111 Uiso 1 1 calc R . .
H19B H 0.0198 0.2125 0.2166 0.111 Uiso 1 1 calc R . .
H19C H 0.1049 0.2681 0.2335 0.111 Uiso 1 1 calc R . .
C20 C 0.4601(7) 0.1927(7) 0.0300(5) 0.083(3) Uani 1 1 d D . .
C21 C 0.5652(14) 0.2236(19) 0.0194(14) 0.112(3) Uiso 0.50 1 d PD C 1
H21A H 0.6032 0.1860 -0.0077 0.168 Uiso 0.50 1 calc PR C 1
H21B H 0.5910 0.2117 0.0627 0.168 Uiso 0.50 1 calc PR C 1
H21C H 0.5679 0.2925 -0.0034 0.168 Uiso 0.50 1 calc PR C 1
C21' C 0.5323(17) 0.2607(18) -0.0184(12) 0.112(3) Uiso 0.50 1 d PD C 2
H21D H 0.5719 0.2243 -0.0456 0.168 Uiso 0.50 1 calc PR C 2
H21E H 0.5731 0.2870 0.0072 0.168 Uiso 0.50 1 calc PR C 2
H21F H 0.4975 0.3138 -0.0475 0.168 Uiso 0.50 1 calc PR C 2
C22 C 0.4203(19) 0.203(2) -0.0384(10) 0.112(3) Uiso 0.50 1 d PD C 1
H22A H 0.4646 0.1703 -0.0655 0.168 Uiso 0.50 1 calc PR C 1
H22B H 0.4133 0.2717 -0.0616 0.168 Uiso 0.50 1 calc PR C 1
H22C H 0.3578 0.1736 -0.0311 0.168 Uiso 0.50 1 calc PR C 1
C22' C 0.4084(18) 0.1370(18) -0.0078(13) 0.112(3) Uiso 0.50 1 d PD C 2
H22D H 0.4535 0.1182 -0.0415 0.168 Uiso 0.50 1 calc PR C 2
H22E H 0.3565 0.1780 -0.0295 0.168 Uiso 0.50 1 calc PR C 2
H22F H 0.3819 0.0789 0.0235 0.168 Uiso 0.50 1 calc PR C 2
C23 C 0.462(2) 0.0865(14) 0.0723(13) 0.112(3) Uiso 0.50 1 d PD C 1
H23A H 0.3964 0.0653 0.0855 0.168 Uiso 0.50 1 calc PR C 1
H23B H 0.4948 0.0815 0.1122 0.168 Uiso 0.50 1 calc PR C 1
H23C H 0.4959 0.0454 0.0460 0.168 Uiso 0.50 1 calc PR C 1
C23' C 0.5166(19) 0.1163(17) 0.0803(12) 0.112(3) Uiso 0.50 1 d PD C 2
H23D H 0.4719 0.0744 0.1127 0.168 Uiso 0.50 1 calc PR C 2
H23E H 0.5550 0.1489 0.1037 0.168 Uiso 0.50 1 calc PR C 2
H23F H 0.5588 0.0772 0.0565 0.168 Uiso 0.50 1 calc PR C 2
C24 C 0.1240(5) 0.7247(5) 0.2771(4) 0.0505(18) Uani 1 1 d . . .
C25 C 0.1540(5) 0.8208(5) 0.2763(4) 0.0527(18) Uani 1 1 d . . .
C26 C 0.0871(6) 0.8801(6) 0.3047(4) 0.064(2) Uani 1 1 d . . .
H26 H 0.1061 0.9425 0.3041 0.076 Uiso 1 1 calc R . .
C27 C -0.0073(6) 0.8529(6) 0.3342(4) 0.060(2) Uani 1 1 d . . .
C28 C -0.0357(6) 0.7638(6) 0.3302(4) 0.060(2) Uani 1 1 d . . .
H28 H -0.0982 0.7439 0.3478 0.072 Uiso 1 1 calc R . .
C29 C 0.0277(5) 0.7003(5) 0.3000(4) 0.0503(17) Uani 1 1 d . . .
C30 C -0.0131(5) 0.6076(6) 0.3003(4) 0.0546(19) Uani 1 1 d . . .
H30 H -0.0783 0.5998 0.3167 0.066 Uiso 1 1 calc R . .
C31 C -0.0304(5) 0.4504(6) 0.2872(4) 0.0541(19) Uani 1 1 d . . .
H31A H -0.0085 0.4184 0.2514 0.065 Uiso 1 1 calc R . .
H31B H -0.0972 0.4743 0.2810 0.065 Uiso 1 1 calc R . .
C32 C -0.0279(6) 0.3755(6) 0.3549(5) 0.067(2) Uani 1 1 d . . .
H32A H -0.0378 0.4094 0.3907 0.080 Uiso 1 1 calc R . .
H32B H -0.0813 0.3315 0.3608 0.080 Uiso 1 1 calc R . .
C33 C 0.1530(5) 0.3489(6) 0.3349(4) 0.0531(18) Uani 1 1 d . . .
C34 C 0.0682(7) 0.2201(7) 0.3979(5) 0.076(3) Uani 1 1 d . . .
H34 H 0.0158 0.1827 0.4205 0.091 Uiso 1 1 calc R . .
C35 C 0.1616(7) 0.1893(7) 0.3945(5) 0.079(3) Uani 1 1 d . . .
H35 H 0.1871 0.1267 0.4144 0.094 Uiso 1 1 calc R . .
C36 C 0.3186(6) 0.2645(6) 0.3380(5) 0.070(2) Uani 1 1 d . . .
H36 H 0.3360 0.3274 0.3058 0.083 Uiso 1 1 calc R . .
C37 C 0.3467(7) 0.1822(7) 0.3030(6) 0.090(3) Uani 1 1 d . . .
H37A H 0.3286 0.1200 0.3333 0.135 Uiso 1 1 calc R . .
H37B H 0.4159 0.1812 0.2910 0.135 Uiso 1 1 calc R . .
H37C H 0.3133 0.1939 0.2626 0.135 Uiso 1 1 calc R . .
C38 C 0.3721(8) 0.2534(8) 0.4016(6) 0.103(4) Uani 1 1 d . . .
H38A H 0.3482 0.3036 0.4237 0.154 Uiso 1 1 calc R . .
H38B H 0.4407 0.2601 0.3888 0.154 Uiso 1 1 calc R . .
H38C H 0.3608 0.1896 0.4321 0.154 Uiso 1 1 calc R . .
C39 C 0.2563(6) 0.8544(6) 0.2476(5) 0.065(2) Uani 1 1 d . . .
C40 C 0.2729(8) 0.9600(7) 0.2485(7) 0.106(4) Uani 1 1 d . . .
H40A H 0.2330 1.0046 0.2173 0.159 Uiso 1 1 calc R . .
H40B H 0.3403 0.9743 0.2352 0.159 Uiso 1 1 calc R . .
H40C H 0.2558 0.9676 0.2935 0.159 Uiso 1 1 calc R . .
C41 C 0.2752(8) 0.8507(7) 0.1738(5) 0.090(3) Uani 1 1 d . . .
H41A H 0.2792 0.7832 0.1716 0.134 Uiso 1 1 calc R . .
H41B H 0.3355 0.8814 0.1544 0.134 Uiso 1 1 calc R . .
H41C H 0.2229 0.8851 0.1487 0.134 Uiso 1 1 calc R . .
C42 C 0.3320(7) 0.7864(8) 0.2906(6) 0.090(3) Uani 1 1 d . . .
H42A H 0.3191 0.7881 0.3373 0.135 Uiso 1 1 calc R . .
H42B H 0.3964 0.8088 0.2739 0.135 Uiso 1 1 calc R . .
H42C H 0.3275 0.7200 0.2874 0.135 Uiso 1 1 calc R . .
C43 C -0.0703(10) 0.9205(9) 0.3685(7) 0.115(2) Uani 1 1 d . . .
C44 C -0.0926(9) 1.0184(9) 0.3163(7) 0.115(2) Uani 1 1 d . . .
H44A H -0.1265 1.0056 0.2811 0.173 Uiso 1 1 calc R . .
H44B H -0.0327 1.0497 0.2968 0.173 Uiso 1 1 calc R . .
H44C H -0.1326 1.0610 0.3386 0.173 Uiso 1 1 calc R . .
C45 C -0.0148(9) 0.9499(9) 0.4195(7) 0.115(2) Uani 1 1 d . . .
H45A H -0.0590 0.9810 0.4476 0.173 Uiso 1 1 calc R . .
H45B H 0.0343 0.9951 0.3958 0.173 Uiso 1 1 calc R . .
H45C H 0.0156 0.8922 0.4474 0.173 Uiso 1 1 calc R . .
C46 C -0.1623(9) 0.8749(9) 0.4058(7) 0.115(2) Uani 1 1 d . . .
H46A H -0.2003 0.8570 0.3745 0.173 Uiso 1 1 calc R . .
H46B H -0.1992 0.9214 0.4262 0.173 Uiso 1 1 calc R . .
H46C H -0.1462 0.8170 0.4406 0.173 Uiso 1 1 calc R . .
C47 C 0.2133(10) 0.6008(10) 0.0686(6) 0.124(2) Uani 1 1 d . . .
H47A H 0.2026 0.5368 0.0617 0.149 Uiso 1 1 calc R . .
H47B H 0.2829 0.6078 0.0678 0.149 Uiso 1 1 calc R . .
C48 C 0.1728(10) 0.6789(10) 0.0155(6) 0.124(2) Uani 1 1 d D . .
H48A H 0.2203 0.7292 -0.0039 0.149 Uiso 1 1 calc R . .
H48B H 0.1547 0.6525 -0.0205 0.149 Uiso 1 1 calc R . .
C49 C 0.0875(10) 0.7204(10) 0.0474(5) 0.124(2) Uani 1 1 d D . .
H49A H 0.0879 0.7919 0.0331 0.149 Uiso 1 1 calc R . .
H49B H 0.0287 0.6996 0.0339 0.149 Uiso 1 1 calc R . .
C50 C 0.0894(10) 0.6866(10) 0.1204(5) 0.124(2) Uani 1 1 d D . .
H50A H 0.0268 0.6612 0.1416 0.149 Uiso 1 1 calc R . .
H50B H 0.1042 0.7401 0.1389 0.149 Uiso 1 1 calc R . .
C51 C 0.615(3) 0.887(3) 0.2513(18) 0.36(2) Uiso 1 1 d D . .
H51A H 0.6742 0.9206 0.2304 0.430 Uiso 1 1 calc R . .
H51B H 0.5673 0.8952 0.2186 0.430 Uiso 1 1 calc R . .
C52 C 0.633(2) 0.783(2) 0.2883(15) 0.252(11) Uiso 1 1 d . . .
H52A H 0.7028 0.7679 0.2850 0.302 Uiso 1 1 calc R . .
H52B H 0.6021 0.7408 0.2671 0.302 Uiso 1 1 calc R . .
C53 C 0.595(2) 0.763(2) 0.3628(16) 0.272(13) Uiso 1 1 d D . .
H53A H 0.6428 0.7217 0.3901 0.327 Uiso 1 1 calc R . .
H53B H 0.5360 0.7257 0.3699 0.327 Uiso 1 1 calc R . .
C54 C 0.572(3) 0.855(3) 0.3875(17) 0.337(18) Uiso 1 1 d D . .
H54A H 0.5082 0.8574 0.4118 0.404 Uiso 1 1 calc R . .
H54B H 0.6225 0.8712 0.4121 0.404 Uiso 1 1 calc R . .
C55 C 0.360(2) 0.960(2) 0.4947(16) 0.292(14) Uiso 1 1 d D . .
H55A H 0.3493 0.9990 0.5278 0.351 Uiso 1 1 calc R . .
H55B H 0.4120 0.9888 0.4606 0.351 Uiso 1 1 calc R . .
C56 C 0.384(2) 0.855(2) 0.5279(15) 0.264(12) Uiso 1 1 d D . .
H56A H 0.4522 0.8399 0.5176 0.317 Uiso 1 1 calc R . .
H56B H 0.3709 0.8429 0.5769 0.317 Uiso 1 1 calc R . .
C57 C 0.3230(18) 0.7916(19) 0.5029(14) 0.241(11) Uiso 1 1 d D . .
H57A H 0.3522 0.7777 0.4611 0.289 Uiso 1 1 calc R . .
H57B H 0.3082 0.7303 0.5368 0.289 Uiso 1 1 calc R . .
C58 C 0.2375(18) 0.8595(19) 0.4919(13) 0.231(10) Uiso 1 1 d D . .
H58A H 0.1977 0.8431 0.4604 0.277 Uiso 1 1 calc R . .
H58B H 0.1980 0.8560 0.5345 0.277 Uiso 1 1 calc R . .
C59 C 0.7144(15) 0.5926(15) 0.1669(10) 0.190(8) Uiso 1 1 d D . .
H59A H 0.7071 0.5577 0.2147 0.228 Uiso 1 1 calc R . .
H59B H 0.6895 0.6600 0.1621 0.228 Uiso 1 1 calc R . .
C60 C 0.819(2) 0.592(2) 0.1402(13) 0.251(11) Uiso 1 1 d D . .
H60A H 0.8583 0.5516 0.1744 0.301 Uiso 1 1 calc R . .
H60B H 0.8426 0.6580 0.1258 0.301 Uiso 1 1 calc R . .
C61 C 0.8204(17) 0.5477(19) 0.0807(13) 0.238(10) Uiso 1 1 d D . .
H61A H 0.8613 0.4878 0.0885 0.286 Uiso 1 1 calc R . .
H61B H 0.8475 0.5939 0.0398 0.286 Uiso 1 1 calc R . .
C62 C 0.7184(15) 0.5248(16) 0.0719(11) 0.195(8) Uiso 1 1 d D . .
H62A H 0.6968 0.5662 0.0297 0.234 Uiso 1 1 calc R . .
H62B H 0.7145 0.4562 0.0720 0.234 Uiso 1 1 calc R . .
C63 C 0.7768(19) 0.242(2) 0.1893(14) 0.243(11) Uiso 1 1 d D . .
H63A H 0.8235 0.1874 0.1906 0.292 Uiso 1 1 calc R . .
H63B H 0.7894 0.2919 0.1467 0.292 Uiso 1 1 calc R . .
C64 C 0.673(2) 0.208(2) 0.1973(17) 0.309(15) Uiso 1 1 d D . .
H64A H 0.6456 0.2224 0.1538 0.371 Uiso 1 1 calc R . .
H64B H 0.6699 0.1374 0.2186 0.371 Uiso 1 1 calc R . .
C65 C 0.621(2) 0.267(2) 0.2425(15) 0.255(12) Uiso 1 1 d D . .
H65A H 0.6121 0.3358 0.2187 0.306 Uiso 1 1 calc R . .
H65B H 0.5592 0.2399 0.2635 0.306 Uiso 1 1 calc R . .
C66 C 0.695(3) 0.252(3) 0.2918(18) 0.42(3) Uiso 1 1 d D . .
H66A H 0.6806 0.2925 0.3232 0.499 Uiso 1 1 calc R . .
H66B H 0.7012 0.1830 0.3172 0.499 Uiso 1 1 calc R . .
C67 C 0.860(4) 0.873(3) 0.166(3) 0.268(8) Uiso 0.50 1 d PD A 1
H67A H 0.8277 0.8971 0.2028 0.322 Uiso 0.50 1 calc PR A 1
H67B H 0.8772 0.8034 0.1828 0.322 Uiso 0.50 1 calc PR A 1
C67' C 0.831(4) 0.933(4) 0.041(3) 0.268(8) Uiso 0.50 1 d PD B 2
H67C H 0.7814 0.8952 0.0294 0.322 Uiso 0.50 1 calc PR B 2
H67D H 0.8687 0.9682 0.0000 0.322 Uiso 0.50 1 calc PR B 2
C68 C 0.793(4) 0.889(4) 0.108(3) 0.268(8) Uiso 0.50 1 d PD A 1
H68A H 0.7248 0.8817 0.1243 0.322 Uiso 0.50 1 calc PR A 1
H68B H 0.8117 0.8458 0.0780 0.322 Uiso 0.50 1 calc PR A 1
C68' C 0.791(4) 0.997(5) 0.087(3) 0.268(8) Uiso 0.50 1 d PD B 2
H68C H 0.7437 1.0466 0.0653 0.322 Uiso 0.50 1 calc PR B 2
H68D H 0.7606 0.9582 0.1298 0.322 Uiso 0.50 1 calc PR B 2
C69 C 0.819(5) 0.998(4) 0.074(2) 0.268(8) Uiso 0.50 1 d PD A 1
H69A H 0.8627 1.0063 0.0327 0.322 Uiso 0.50 1 calc PR A 1
H69B H 0.7628 1.0426 0.0668 0.322 Uiso 0.50 1 calc PR A 1
C69' C 0.881(4) 1.044(4) 0.097(3) 0.268(8) Uiso 0.50 1 d PD B 2
H69C H 0.8893 1.1111 0.0694 0.322 Uiso 0.50 1 calc PR B 2
H69D H 0.8909 1.0380 0.1441 0.322 Uiso 0.50 1 calc PR B 2
C70 C 0.872(4) 1.003(3) 0.137(3) 0.268(8) Uiso 0.50 1 d PD A 1
H70A H 0.8989 1.0668 0.1302 0.322 Uiso 0.50 1 calc PR A 1
H70B H 0.8284 0.9877 0.1780 0.322 Uiso 0.50 1 calc PR A 1
C70' C 0.937(3) 0.968(3) 0.068(3) 0.268(8) Uiso 0.50 1 d PD B 2
H70C H 0.9387 0.9881 0.0185 0.322 Uiso 0.50 1 calc PR B 2
H70D H 1.0032 0.9609 0.0801 0.322 Uiso 0.50 1 calc PR B 2

loop_
_atom_site_aniso_label
_atom_site_aniso_U_11
_atom_site_aniso_U_22
_atom_site_aniso_U_33
_atom_site_aniso_U_23
_atom_site_aniso_U_13
_atom_site_aniso_U_12
Y1 0.0381(4) 0.0462(4) 0.0483(4) -0.0161(3) -0.0003(3) -0.0036(3)
Br1 0.0538(6) 0.1895(13) 0.0746(7) -0.0491(7) -0.0064(5) 0.0121(7)
O1 0.045(3) 0.059(3) 0.063(3) -0.027(3) 0.004(2) -0.004(2)
O2 0.045(3) 0.054(3) 0.070(3) -0.026(3) 0.000(2) 0.003(2)
O3 0.092(4) 0.076(4) 0.054(3) -0.014(3) -0.012(3) 0.013(3)
N1 0.043(3) 0.058(4) 0.054(4) -0.020(3) 0.003(3) -0.009(3)
N2 0.036(3) 0.077(4) 0.060(4) -0.031(3) 0.001(3) -0.006(3)
N3 0.042(3) 0.075(4) 0.056(4) -0.025(3) -0.006(3) -0.002(3)
N4 0.040(3) 0.049(4) 0.060(4) -0.020(3) -0.001(3) -0.002(3)
N5 0.053(4) 0.056(4) 0.056(4) -0.010(3) -0.001(3) -0.009(3)
N6 0.061(4) 0.048(4) 0.071(4) -0.010(3) -0.016(3) 0.000(3)
C1 0.046(4) 0.053(4) 0.052(4) -0.017(4) -0.003(3) 0.004(3)
C2 0.055(4) 0.059(5) 0.059(5) -0.026(4) -0.006(4) -0.002(4)
C3 0.078(6) 0.070(6) 0.061(5) -0.036(4) -0.007(4) 0.001(5)
C4 0.066(5) 0.073(6) 0.073(6) -0.039(5) 0.007(4) 0.008(4)
C5 0.058(5) 0.080(6) 0.081(6) -0.040(5) -0.006(4) 0.008(4)
C6 0.050(4) 0.063(5) 0.059(5) -0.029(4) -0.005(4) 0.000(4)
C7 0.045(4) 0.068(5) 0.060(5) -0.022(4) 0.007(4) -0.001(4)
C8 0.048(4) 0.077(6) 0.058(5) -0.022(4) 0.005(4) -0.025(4)
C9 0.039(4) 0.101(7) 0.072(5) -0.045(5) -0.006(4) -0.007(4)
C10 0.036(4) 0.056(4) 0.059(5) -0.020(4) 0.002(3) -0.006(3)
C11 0.049(5) 0.108(8) 0.073(6) -0.034(5) -0.014(4) -0.006(5)
C12 0.056(5) 0.107(7) 0.049(5) -0.026(5) -0.015(4) -0.014(5)
C13 0.043(4) 0.092(6) 0.051(5) -0.026(4) 0.001(3) -0.006(4)
C14 0.067(6) 0.109(8) 0.069(6) -0.020(6) 0.013(5) -0.021(5)
C15 0.054(5) 0.117(8) 0.073(6) -0.048(6) 0.002(4) 0.012(5)
C16 0.061(5) 0.070(6) 0.078(6) -0.040(5) -0.006(4) -0.011(4)
C17 0.084(7) 0.096(7) 0.110(8) -0.056(6) -0.021(6) -0.019(6)
C18 0.061(5) 0.089(7) 0.104(8) -0.029(6) -0.027(5) -0.001(5)
C19 0.071(6) 0.067(6) 0.085(7) -0.025(5) 0.007(5) -0.016(5)
C20 0.081(6) 0.092(7) 0.090(7) -0.054(6) -0.002(5) 0.008(5)
C24 0.046(4) 0.054(5) 0.052(4) -0.016(4) -0.006(3) 0.001(4)
C25 0.048(4) 0.050(4) 0.062(5) -0.019(4) -0.001(4) -0.002(3)
C26 0.071(5) 0.045(4) 0.074(6) -0.013(4) -0.005(4) -0.005(4)
C27 0.062(5) 0.051(5) 0.067(5) -0.021(4) 0.002(4) 0.010(4)
C28 0.051(4) 0.057(5) 0.071(5) -0.020(4) 0.000(4) 0.001(4)
C29 0.046(4) 0.047(4) 0.059(5) -0.018(4) 0.000(3) 0.000(3)
C30 0.040(4) 0.065(5) 0.059(5) -0.019(4) 0.000(3) 0.001(4)
C31 0.037(4) 0.060(5) 0.071(5) -0.029(4) -0.002(4) 0.000(3)
C32 0.056(5) 0.064(5) 0.079(6) -0.017(5) 0.009(4) -0.022(4)
C33 0.053(4) 0.058(5) 0.055(4) -0.025(4) -0.004(4) -0.008(4)
C34 0.080(7) 0.066(6) 0.075(6) -0.004(5) -0.006(5) -0.020(5)
C35 0.078(7) 0.058(6) 0.086(7) 0.007(5) -0.009(5) -0.010(5)
C36 0.060(5) 0.057(5) 0.090(6) -0.014(5) -0.016(5) 0.002(4)
C37 0.083(7) 0.072(6) 0.116(9) -0.027(6) -0.012(6) 0.008(5)
C38 0.082(7) 0.097(8) 0.129(10) -0.018(7) -0.051(7) 0.012(6)
C39 0.062(5) 0.045(5) 0.091(6) -0.022(4) 0.005(5) -0.016(4)
C40 0.084(7) 0.063(6) 0.178(12) -0.051(7) 0.015(7) -0.021(5)
C41 0.087(7) 0.073(6) 0.103(8) -0.020(6) 0.016(6) -0.016(5)
C42 0.058(5) 0.090(7) 0.132(9) -0.045(7) -0.005(6) -0.009(5)
C43 0.122(5) 0.099(4) 0.129(6) -0.057(4) 0.021(4) 0.018(4)
C44 0.122(5) 0.099(4) 0.129(6) -0.057(4) 0.021(4) 0.018(4)
C45 0.122(5) 0.099(4) 0.129(6) -0.057(4) 0.021(4) 0.018(4)
C46 0.122(5) 0.099(4) 0.129(6) -0.057(4) 0.021(4) 0.018(4)
C47 0.141(6) 0.137(5) 0.073(4) -0.004(4) -0.012(4) 0.043(4)
C48 0.141(6) 0.137(5) 0.073(4) -0.004(4) -0.012(4) 0.043(4)
C49 0.141(6) 0.137(5) 0.073(4) -0.004(4) -0.012(4) 0.043(4)
C50 0.141(6) 0.137(5) 0.073(4) -0.004(4) -0.012(4) 0.043(4)

loop_
_atom_type_symbol
_atom_type_description
_atom_type_scat_dispersion_real
_atom_type_scat_dispersion_imag
_atom_type_scat_source
C C 0.0033 0.0016 'International Tables Vol C Tables 4.2.6.8 and 6.1.1.4'
H H 0.0000 0.0000 'International Tables Vol C Tables 4.2.6.8 and 6.1.1.4'
N N 0.0061 0.0033 'International Tables Vol C Tables 4.2.6.8 and 6.1.1.4'
O O 0.0106 0.0060 'International Tables Vol C Tables 4.2.6.8 and 6.1.1.4'
Br Br -0.2901 2.4595 'International Tables Vol C Tables 4.2.6.8 and 6.1.1.4'
Y Y -2.7962 3.5667 'International Tables Vol C Tables 4.2.6.8 and 6.1.1.4'

loop_
_geom_angle_atom_site_label_1
_geom_angle_atom_site_label_2
_geom_angle_atom_site_label_3
_geom_angle
O2 Y1 O1 149.4(2)
O2 Y1 N4 74.13(19)
O1 Y1 N4 104.23(18)
O2 Y1 N1 103.32(19)
O1 Y1 N1 73.30(18)
N4 Y1 N1 170.8(2)
O2 Y1 O3 74.7(2)
O1 Y1 O3 74.69(19)
N4 Y1 O3 85.3(2)
N1 Y1 O3 85.5(2)
O2 Y1 C33 130.0(2)
O1 Y1 C33 76.2(2)
N4 Y1 C33 74.2(2)
N1 Y1 C33 113.1(2)
O3 Y1 C33 138.7(2)
O2 Y1 C10 78.5(2)
O1 Y1 C10 127.3(2)
N4 Y1 C10 113.0(2)
N1 Y1 C10 74.7(2)
O3 Y1 C10 141.8(2)
C33 Y1 C10 79.5(2)
C1 O1 Y1 145.5(5)
C24 O2 Y1 144.0(5)
C47 O3 C50 109.4(7)
C47 O3 Y1 127.0(6)
C50 O3 Y1 123.6(5)
C51 O4 C54 134(3)
C55 O5 C58 109(2)
C62 O6 C59 113.4(16)
C63 O7 C66 106(3)
C70 O8 C67 76.2(13)
C70' O8' C67' 74.4(13)
C7 N1 C8 115.3(6)
C7 N1 Y1 129.4(5)
C8 N1 Y1 115.0(4)
C10 N2 C11 111.7(6)
C10 N2 C9 126.1(6)
C11 N2 C9 122.2(6)
C10 N3 C12 111.0(6)
C10 N3 C13 124.4(6)
C12 N3 C13 124.5(6)
C30 N4 C31 115.0(6)
C30 N4 Y1 128.1(5)
C31 N4 Y1 116.3(4)
C33 N5 C34 111.5(7)
C33 N5 C32 126.0(7)
C34 N5 C32 122.5(7)
C35 N6 C33 112.6(7)
C35 N6 C36 123.8(7)
C33 N6 C36 123.6(7)
O1 C1 C6 120.0(7)
O1 C1 C2 121.9(6)
C6 C1 C2 118.2(6)
C3 C2 C1 117.2(7)
C3 C2 C16 123.0(7)
C1 C2 C16 119.9(6)
C2 C3 C4 125.5(8)
C2 C3 H3 117.3
C4 C3 H3 117.3
C5 C4 C3 115.7(7)
C5 C4 C20 123.3(8)
C3 C4 C20 121.1(8)
C4 C5 C6 122.3(8)
C4 C5 H5 118.8
C6 C5 H5 118.8
C1 C6 C5 121.1(7)
C1 C6 C7 123.4(7)
C5 C6 C7 115.4(7)
N1 C7 C6 128.3(7)
N1 C7 H7 115.9
C6 C7 H7 115.9
C9 C8 N1 111.6(7)
C9 C8 H8A 109.3
N1 C8 H8A 109.3
C9 C8 H8B 109.3
N1 C8 H8B 109.3
H8A C8 H8B 108.0
N2 C9 C8 113.5(6)
N2 C9 H9A 108.9
C8 C9 H9A 108.9
N2 C9 H9B 108.9
C8 C9 H9B 108.9
H9A C9 H9B 107.7
N2 C10 N3 103.5(6)
N2 C10 Y1 130.4(5)
N3 C10 Y1 126.0(5)
C12 C11 N2 106.4(7)
C12 C11 H11 126.8
N2 C11 H11 126.8
C11 C12 N3 107.5(7)
C11 C12 H12 126.3
N3 C12 H12 126.3
N3 C13 C15 110.2(7)
N3 C13 C14 109.3(7)
C15 C13 C14 113.4(7)
N3 C13 H13 107.9
C15 C13 H13 107.9
C14 C13 H13 107.9
C13 C14 H14A 109.5
C13 C14 H14B 109.5
H14A C14 H14B 109.5
C13 C14 H14C 109.5
H14A C14 H14C 109.5
H14B C14 H14C 109.5
C13 C15 H15A 109.5
C13 C15 H15B 109.5
H15A C15 H15B 109.5
C13 C15 H15C 109.5
H15A C15 H15C 109.5
H15B C15 H15C 109.5
C19 C16 C2 110.8(7)
C19 C16 C18 109.3(7)
C2 C16 C18 110.5(7)
C19 C16 C17 108.1(7)
C2 C16 C17 111.1(7)
C18 C16 C17 106.9(7)
C16 C17 H17A 109.5
C16 C17 H17B 109.5
H17A C17 H17B 109.5
C16 C17 H17C 109.5
H17A C17 H17C 109.5
H17B C17 H17C 109.5
C16 C18 H18A 109.5
C16 C18 H18B 109.5
H18A C18 H18B 109.5
C16 C18 H18C 109.5
H18A C18 H18C 109.5
H18B C18 H18C 109.5
C16 C19 H19A 109.5
C16 C19 H19B 109.5
H19A C19 H19B 109.5
C16 C19 H19C 109.5
H19A C19 H19C 109.5
H19B C19 H19C 109.5
C22' C20 C23 74.4(15)
C22' C20 C21' 110.2(16)
C23 C20 C21' 136.1(16)
C22' C20 C23' 106.3(16)
C23 C20 C23' 35.9(12)
C21' C20 C23' 108.3(16)
C22' C20 C21 129.7(16)
C23 C20 C21 105.6(16)
C21' C20 C21 36.6(12)
C23' C20 C21 72.7(15)
C22' C20 C22 38.1(12)
C23 C20 C22 111.8(16)
C21' C20 C22 78.2(15)
C23' C20 C22 138.0(16)
C21 C20 C22 110.3(16)
C22' C20 C4 114.9(12)
C23 C20 C4 107.5(12)
C21' C20 C4 109.1(12)
C23' C20 C4 107.8(12)
C21 C20 C4 112.8(12)
C22 C20 C4 108.8(12)
C20 C21 H21A 109.5
C20 C21 H21B 109.5
C20 C21 H21C 109.5
C20 C21' H21D 109.5
C20 C21' H21E 109.5
H21D C21' H21E 109.5
C20 C21' H21F 109.5
H21D C21' H21F 109.5
H21E C21' H21F 109.5
C20 C22 H22A 109.5
C20 C22 H22B 109.5
C20 C22 H22C 109.5
C20 C22' H22D 109.5
C20 C22' H22E 109.5
H22D C22' H22E 109.5
C20 C22' H22F 109.5
H22D C22' H22F 109.5
H22E C22' H22F 109.5
C20 C23 H23A 109.5
C20 C23 H23B 109.5
C20 C23 H23C 109.5
C20 C23' H23D 109.5
C20 C23' H23E 109.5
H23D C23' H23E 109.5
C20 C23' H23F 109.5
H23D C23' H23F 109.5
H23E C23' H23F 109.5
O2 C24 C29 120.3(7)
O2 C24 C25 121.1(6)
C29 C24 C25 118.5(7)
C26 C25 C24 117.1(7)
C26 C25 C39 121.8(7)
C24 C25 C39 121.0(6)
C25 C26 C27 125.1(7)
C25 C26 H26 117.5
C27 C26 H26 117.5
C28 C27 C26 116.2(7)
C28 C27 C43 123.7(9)
C26 C27 C43 120.1(9)
C27 C28 C29 121.8(7)
C27 C28 H28 119.1
C29 C28 H28 119.1
C24 C29 C28 120.7(7)
C24 C29 C30 124.0(6)
C28 C29 C30 115.1(7)
N4 C30 C29 127.8(7)
N4 C30 H30 116.1
C29 C30 H30 116.1
N4 C31 C32 113.3(6)
N4 C31 H31A 108.9
C32 C31 H31A 108.9
N4 C31 H31B 108.9
C32 C31 H31B 108.9
H31A C31 H31B 107.7
N5 C32 C31 113.2(6)
N5 C32 H32A 108.9
C31 C32 H32A 108.9
N5 C32 H32B 108.9
C31 C32 H32B 108.9
H32A C32 H32B 107.8
N5 C33 N6 102.7(7)
N5 C33 Y1 130.5(5)
N6 C33 Y1 126.1(5)
C35 C34 N5 107.3(8)
C35 C34 H34 126.4
N5 C34 H34 126.4
C34 C35 N6 106.0(8)
C34 C35 H35 127.0
N6 C35 H35 127.0
N6 C36 C37 110.1(7)
N6 C36 C38 109.7(8)
C37 C36 C38 112.7(8)
N6 C36 H36 108.1
C37 C36 H36 108.1
C38 C36 H36 108.1
C36 C37 H37A 109.5
C36 C37 H37B 109.5
H37A C37 H37B 109.5
C36 C37 H37C 109.5
H37A C37 H37C 109.5
H37B C37 H37C 109.5
C36 C38 H38A 109.5
C36 C38 H38B 109.5
H38A C38 H38B 109.5
C36 C38 H38C 109.5
H38A C38 H38C 109.5
H38B C38 H38C 109.5
C40 C39 C25 113.2(7)
C40 C39 C41 106.4(8)
C25 C39 C41 110.6(7)
C40 C39 C42 107.6(8)
C25 C39 C42 109.1(7)
C41 C39 C42 109.8(8)
C39 C40 H40A 109.5
C39 C40 H40B 109.5
H40A C40 H40B 109.5
C39 C40 H40C 109.5
H40A C40 H40C 109.5
H40B C40 H40C 109.5
C39 C41 H41A 109.5
C39 C41 H41B 109.5
H41A C41 H41B 109.5
C39 C41 H41C 109.5
H41A C41 H41C 109.5
H41B C41 H41C 109.5
C39 C42 H42A 109.5
C39 C42 H42B 109.5
H42A C42 H42B 109.5
C39 C42 H42C 109.5
H42A C42 H42C 109.5
H42B C42 H42C 109.5
C46 C43 C27 113.4(10)
C46 C43 C45 107.3(11)
C27 C43 C45 110.2(10)
C46 C43 C44 111.1(11)
C27 C43 C44 110.1(10)
C45 C43 C44 104.4(10)
C43 C44 H44A 109.5
C43 C44 H44B 109.5
H44A C44 H44B 109.5
C43 C44 H44C 109.5
H44A C44 H44C 109.5
H44B C44 H44C 109.5
C43 C45 H45A 109.5
C43 C45 H45B 109.5
H45A C45 H45B 109.5
C43 C45 H45C 109.5
H45A C45 H45C 109.5
H45B C45 H45C 109.5
C43 C46 H46A 109.5
C43 C46 H46B 109.5
H46A C46 H46B 109.5
C43 C46 H46C 109.5
H46A C46 H46C 109.5
H46B C46 H46C 109.5
O3 C47 C48 107.7(9)
O3 C47 H47A 110.2
C48 C47 H47A 110.2
O3 C47 H47B 110.2
C48 C47 H47B 110.2
H47A C47 H47B 108.5
C49 C48 C47 106.5(10)
C49 C48 H48A 110.4
C47 C48 H48A 110.4
C49 C48 H48B 110.4
C47 C48 H48B 110.4
H48A C48 H48B 108.6
C50 C49 C48 108.7(10)
C50 C49 H49A 109.9
C48 C49 H49A 109.9
C50 C49 H49B 109.9
C48 C49 H49B 109.9
H49A C49 H49B 108.3
C49 C50 O3 105.9(9)
C49 C50 H50A 110.6
O3 C50 H50A 110.6
C49 C50 H50B 110.6
O3 C50 H50B 110.6
H50A C50 H50B 108.7
O4 C51 C52 90(3)
O4 C51 H51A 113.6
C52 C51 H51A 113.6
O4 C51 H51B 113.6
C52 C51 H51B 113.6
H51A C51 H51B 110.9
C51 C52 C53 112(3)
C51 C52 H52A 109.2
C53 C52 H52A 109.2
C51 C52 H52B 109.2
C53 C52 H52B 109.2
H52A C52 H52B 107.9
C52 C53 C54 114(3)
C52 C53 H53A 108.8
C54 C53 H53A 108.8
C52 C53 H53B 108.8
C54 C53 H53B 108.8
H53A C53 H53B 107.7
O4 C54 C53 86(2)
O4 C54 H54A 114.3
C53 C54 H54A 114.3
O4 C54 H54B 114.3
C53 C54 H54B 114.3
H54A C54 H54B 111.4
O5 C55 C56 102(2)
O5 C55 H55A 111.3
C56 C55 H55A 111.3
O5 C55 H55B 111.3
C56 C55 H55B 111.3
H55A C55 H55B 109.2
C57 C56 C55 109(2)
C57 C56 H56A 109.8
C55 C56 H56A 109.8
C57 C56 H56B 109.8
C55 C56 H56B 109.8
H56A C56 H56B 108.3
C58 C57 C56 97(2)
C58 C57 H57A 112.3
C56 C57 H57A 112.3
C58 C57 H57B 112.3
C56 C57 H57B 112.3
H57A C57 H57B 109.9
O5 C58 C57 106(2)
O5 C58 H58A 110.5
C57 C58 H58A 110.5
O5 C58 H58B 110.5
C57 C58 H58B 110.5
H58A C58 H58B 108.7
O6 C59 C60 107.5(18)
O6 C59 H59A 110.2
C60 C59 H59A 110.2
O6 C59 H59B 110.2
C60 C59 H59B 110.2
H59A C59 H59B 108.5
C59 C60 C61 105(2)
C59 C60 H60A 110.8
C61 C60 H60A 110.8
C59 C60 H60B 110.8
C61 C60 H60B 110.8
H60A C60 H60B 108.9
C60 C61 C62 109(2)
C60 C61 H61A 109.8
C62 C61 H61A 109.8
C60 C61 H61B 109.8
C62 C61 H61B 109.8
H61A C61 H61B 108.2
O6 C62 C61 104.2(18)
O6 C62 H62A 110.9
C61 C62 H62A 110.9
O6 C62 H62B 110.9
C61 C62 H62B 110.9
H62A C62 H62B 108.9
O7 C63 C64 105(2)
O7 C63 H63A 110.8
C64 C63 H63A 110.8
O7 C63 H63B 110.8
C64 C63 H63B 110.8
H63A C63 H63B 108.9
C65 C64 C63 102(2)
C65 C64 H64A 111.4
C63 C64 H64A 111.4
C65 C64 H64B 111.4
C63 C64 H64B 111.4
H64A C64 H64B 109.2
C66 C65 C64 98(3)
C66 C65 H65A 112.3
C64 C65 H65A 112.3
C66 C65 H65B 112.3
C64 C65 H65B 112.3
H65A C65 H65B 109.9
O7 C66 C65 101(3)
O7 C66 H66A 111.7
C65 C66 H66A 111.7
O7 C66 H66B 111.7
C65 C66 H66B 111.7
H66A C66 H66B 109.4
O8 C67 C68 107(3)
O8 C67 H67A 110.4
C68 C67 H67A 110.4
O8 C67 H67B 110.4
C68 C67 H67B 110.4
H67A C67 H67B 108.6
O8' C67' C68' 91(4)
O8' C67' H67C 113.4
C68' C67' H67C 113.4
O8' C67' H67D 113.4
C68' C67' H67D 113.4
H67C C67' H67D 110.7
C67 C68 C69 95.4(18)
C67 C68 H68A 112.7
C69 C68 H68A 112.7
C67 C68 H68B 112.7
C69 C68 H68B 112.7
H68A C68 H68B 110.1
C69' C68' C67' 102(3)
C69' C68' H68C 111.4
C67' C68' H68C 111.4
C69' C68' H68D 111.4
C67' C68' H68D 111.4
H68C C68' H68D 109.2
C70 C69 C68 91.6(18)
C70 C69 H69A 113.4
C68 C69 H69A 113.4
C70 C69 H69B 113.4
C68 C69 H69B 113.4
H69A C69 H69B 110.7
C70' C69' C68' 86(3)
C70' C69' H69C 114.3
C68' C69' H69C 114.3
C70' C69' H69D 114.3
C68' C69' H69D 114.3
H69C C69' H69D 111.4
O8 C70 C69 101(4)
O8 C70 H70A 111.5
C69 C70 H70A 111.5
O8 C70 H70B 111.5
C69 C70 H70B 111.5
H70A C70 H70B 109.3
O8' C70' C69' 110(4)
O8' C70' H70C 109.6
C69' C70' H70C 109.6
O8' C70' H70D 109.6
C69' C70' H70D 109.6
H70C C70' H70D 108.1

loop_
_geom_bond_atom_site_label_1
_geom_bond_atom_site_label_2
_geom_bond_distance
Y1 O2 2.168(5)
Y1 O1 2.181(5)
Y1 N4 2.442(6)
Y1 N1 2.453(6)
Y1 O3 2.488(5)
Y1 C33 2.581(8)
Y1 C10 2.585(7)
O1 C1 1.317(8)
O2 C24 1.314(8)
O3 C47 1.427(12)
O3 C50 1.458(12)
O4 C51 1.461(19)
O4 C54 1.483(19)
O5 C55 1.410(18)
O5 C58 1.41(2)
O6 C62 1.41(2)
O6 C59 1.434(15)
O7 C63 1.432(17)
O7 C66 1.47(2)
O8 C70 1.43(2)
O8 C67 1.45(2)
O8' C70' 1.45(2)
O8' C67' 1.46(2)
N1 C7 1.281(9)
N1 C8 1.501(9)
N2 C10 1.345(8)
N2 C11 1.386(10)
N2 C9 1.457(10)
N3 C10 1.361(9)
N3 C12 1.376(9)
N3 C13 1.473(9)
N4 C30 1.296(9)
N4 C31 1.460(9)
N5 C33 1.348(9)
N5 C34 1.366(10)
N5 C32 1.465(10)
N6 C35 1.354(11)
N6 C33 1.358(10)
N6 C36 1.483(10)
C1 C6 1.400(10)
C1 C2 1.434(10)
C2 C3 1.382(10)
C2 C16 1.534(11)
C3 C4 1.411(12)
C3 H3 0.9300
C4 C5 1.361(11)
C4 C20 1.545(11)
C5 C6 1.405(10)
C5 H5 0.9300
C6 C7 1.454(10)
C7 H7 0.9300
C8 C9 1.491(11)
C8 H8A 0.9700
C8 H8B 0.9700
C9 H9A 0.9700
C9 H9B 0.9700
C11 C12 1.321(11)
C11 H11 0.9300
C12 H12 0.9300
C13 C15 1.504(12)
C13 C14 1.509(12)
C13 H13 0.9800
C14 H14A 0.9600
C14 H14B 0.9600
C14 H14C 0.9600
C15 H15A 0.9600
C15 H15B 0.9600
C15 H15C 0.9600
C16 C19 1.508(12)
C16 C18 1.538(12)
C16 C17 1.552(11)
C17 H17A 0.9600
C17 H17B 0.9600
C17 H17C 0.9600
C18 H18A 0.9600
C18 H18B 0.9600
C18 H18C 0.9600
C19 H19A 0.9600
C19 H19B 0.9600
C19 H19C 0.9600
C20 C22' 1.494(17)
C20 C23 1.515(17)
C20 C21' 1.518(17)
C20 C23' 1.517(17)
C20 C21 1.518(17)
C20 C22 1.526(17)
C21 H21A 0.9600
C21 H21B 0.9600
C21 H21C 0.9600
C21' H21D 0.9600
C21' H21E 0.9600
C21' H21F 0.9600
C22 H22A 0.9600
C22 H22B 0.9600
C22 H22C 0.9600
C22' H22D 0.9600
C22' H22E 0.9600
C22' H22F 0.9600
C23 H23A 0.9600
C23 H23B 0.9600
C23 H23C 0.9600
C23' H23D 0.9600
C23' H23E 0.9600
C23' H23F 0.9600
C24 C29 1.395(10)
C24 C25 1.434(10)
C25 C26 1.390(10)
C25 C39 1.525(11)
C26 C27 1.408(11)
C26 H26 0.9300
C27 C28 1.361(11)
C27 C43 1.508(12)
C28 C29 1.425(10)
C28 H28 0.9300
C29 C30 1.452(10)
C30 H30 0.9300
C31 C32 1.505(11)
C31 H31A 0.9700
C31 H31B 0.9700
C32 H32A 0.9700
C32 H32B 0.9700
C34 C35 1.334(12)
C34 H34 0.9300
C35 H35 0.9300
C36 C37 1.526(12)
C36 C38 1.531(13)
C36 H36 0.9800
C37 H37A 0.9600
C37 H37B 0.9600
C37 H37C 0.9600
C38 H38A 0.9600
C38 H38B 0.9600
C38 H38C 0.9600
C39 C40 1.522(12)
C39 C41 1.522(13)
C39 C42 1.551(13)
C40 H40A 0.9600
C40 H40B 0.9600
C40 H40C 0.9600
C41 H41A 0.9600
C41 H41B 0.9600
C41 H41C 0.9600
C42 H42A 0.9600
C42 H42B 0.9600
C42 H42C 0.9600
C43 C46 1.500(17)
C43 C45 1.512(17)
C43 C44 1.538(17)
C44 H44A 0.9600
C44 H44B 0.9600
C44 H44C 0.9600
C45 H45A 0.9600
C45 H45B 0.9600
C45 H45C 0.9600
C46 H46A 0.9600
C46 H46B 0.9600
C46 H46C 0.9600
C47 C48 1.456(14)
C47 H47A 0.9700
C47 H47B 0.9700
C48 C49 1.451(13)
C48 H48A 0.9700
C48 H48B 0.9700
C49 C50 1.447(12)
C49 H49A 0.9700
C49 H49B 0.9700
C50 H50A 0.9700
C50 H50B 0.9700
C51 C52 1.47(4)
C51 H51A 0.9700
C51 H51B 0.9700
C52 C53 1.52(3)
C52 H52A 0.9700
C52 H52B 0.9700
C53 C54 1.522(19)
C53 H53A 0.9700
C53 H53B 0.9700
C54 H54A 0.9700
C54 H54B 0.9700
C55 C56 1.486(18)
C55 H55A 0.9700
C55 H55B 0.9700
C56 C57 1.481(17)
C56 H56A 0.9700
C56 H56B 0.9700
C57 C58 1.467(17)
C57 H57A 0.9700
C57 H57B 0.9700
C58 H58A 0.9700
C58 H58B 0.9700
C59 C60 1.49(3)
C59 H59A 0.9700
C59 H59B 0.9700
C60 C61 1.501(17)
C60 H60A 0.9700
C60 H60B 0.9700
C61 C62 1.505(17)
C61 H61A 0.9700
C61 H61B 0.9700
C62 H62A 0.9700
C62 H62B 0.9700
C63 C64 1.522(18)
C63 H63A 0.9700
C63 H63B 0.9700
C64 C65 1.501(18)
C64 H64A 0.9700
C64 H64B 0.9700
C65 C66 1.48(2)
C65 H65A 0.9700
C65 H65B 0.9700
C66 H66A 0.9700
C66 H66B 0.9700
C67 C68 1.54(2)
C67 H67A 0.9700
C67 H67B 0.9700
C67' C68' 1.52(2)
C67' H67C 0.9700
C67' H67D 0.9700
C68 C69 1.56(2)
C68 H68A 0.9700
C68 H68B 0.9700
C68' C69' 1.51(2)
C68' H68C 0.9700
C68' H68D 0.9700
C69 C70 1.55(2)
C69 H69A 0.9700
C69 H69B 0.9700
C69' C70' 1.49(2)
C69' H69C 0.9700
C69' H69D 0.9700
C70 H70A 0.9700
C70 H70B 0.9700
C70' H70C 0.9700
C70' H70D 0.9700

loop_
_geom_torsion_atom_site_label_1
_geom_torsion_atom_site_label_2
_geom_torsion_atom_site_label_3
_geom_torsion_atom_site_label_4
_geom_torsion
O2 Y1 O1 C1 91.9(9)
N4 Y1 O1 C1 174.7(8)
N1 Y1 O1 C1 3.9(8)
O3 Y1 O1 C1 93.8(8)
C33 Y1 O1 C1 -115.9(9)
C10 Y1 O1 C1 -50.9(9)
O1 Y1 O2 C24 106.0(8)
N4 Y1 O2 C24 14.8(8)
N1 Y1 O2 C24 -174.4(8)
O3 Y1 O2 C24 104.1(8)
C33 Y1 O2 C24 -37.8(9)
C10 Y1 O2 C24 -103.4(8)
O2 Y1 O3 C47 135.3(10)
O1 Y1 O3 C47 -43.8(9)
N4 Y1 O3 C47 -149.9(10)
N1 Y1 O3 C47 30.1(9)
C33 Y1 O3 C47 -90.4(10)
C10 Y1 O3 C47 88.2(10)
O2 Y1 O3 C50 -43.2(9)
O1 Y1 O3 C50 137.8(9)
N4 Y1 O3 C50 31.6(9)
N1 Y1 O3 C50 -148.3(9)
C33 Y1 O3 C50 91.2(9)
C10 Y1 O3 C50 -90.2(9)
O2 Y1 N1 C7 -151.9(7)
O1 Y1 N1 C7 -3.4(7)
N4 Y1 N1 C7 -79.1(15)
O3 Y1 N1 C7 -78.7(7)
C33 Y1 N1 C7 63.1(7)
C10 Y1 N1 C7 134.2(7)
O2 Y1 N1 C8 34.5(5)
O1 Y1 N1 C8 -177.0(5)
N4 Y1 N1 C8 107.3(12)
O3 Y1 N1 C8 107.6(5)
C33 Y1 N1 C8 -110.6(5)
C10 Y1 N1 C8 -39.4(5)
O2 Y1 N4 C30 -11.1(6)
O1 Y1 N4 C30 -159.4(6)
N1 Y1 N4 C30 -86.2(14)
O3 Y1 N4 C30 -86.6(6)
C33 Y1 N4 C30 129.7(7)
C10 Y1 N4 C30 58.7(7)
O2 Y1 N4 C31 177.7(5)
O1 Y1 N4 C31 29.4(5)
N1 Y1 N4 C31 102.6(13)
O3 Y1 N4 C31 102.3(5)
C33 Y1 N4 C31 -41.5(5)
C10 Y1 N4 C31 -112.5(5)
Y1 O1 C1 C6 -3.2(13)
Y1 O1 C1 C2 176.3(6)
O1 C1 C2 C3 -177.2(7)
C6 C1 C2 C3 2.2(11)
O1 C1 C2 C16 2.4(11)
C6 C1 C2 C16 -178.1(7)
C1 C2 C3 C4 -1.1(13)
C16 C2 C3 C4 179.2(8)
C2 C3 C4 C5 -1.0(14)
C2 C3 C4 C20 178.4(9)
C3 C4 C5 C6 2.1(13)
C20 C4 C5 C6 -177.3(9)
O1 C1 C6 C5 178.2(7)
C2 C1 C6 C5 -1.2(12)
O1 C1 C6 C7 0.2(12)
C2 C1 C6 C7 -179.2(7)
C4 C5 C6 C1 -1.0(14)
C4 C5 C6 C7 177.1(8)
C8 N1 C7 C6 176.9(7)
Y1 N1 C7 C6 3.3(12)
C1 C6 C7 N1 -0.9(13)
C5 C6 C7 N1 -179.0(8)
C7 N1 C8 C9 -91.1(8)
Y1 N1 C8 C9 83.4(7)
C10 N2 C9 C8 31.2(11)
C11 N2 C9 C8 -147.8(8)
N1 C8 C9 N2 -75.7(9)
C11 N2 C10 N3 0.2(9)
C9 N2 C10 N3 -179.0(7)
C11 N2 C10 Y1 177.9(6)
C9 N2 C10 Y1 -1.2(11)
C12 N3 C10 N2 0.0(9)
C13 N3 C10 N2 175.7(7)
C12 N3 C10 Y1 -177.9(6)
C13 N3 C10 Y1 -2.1(11)
O2 Y1 C10 N2 -103.1(7)
O1 Y1 C10 N2 58.6(7)
N4 Y1 C10 N2 -170.2(6)
N1 Y1 C10 N2 4.3(6)
O3 Y1 C10 N2 -57.0(8)
C33 Y1 C10 N2 122.0(7)
O2 Y1 C10 N3 74.2(6)
O1 Y1 C10 N3 -124.1(6)
N4 Y1 C10 N3 7.1(7)
N1 Y1 C10 N3 -178.4(7)
O3 Y1 C10 N3 120.2(6)
C33 Y1 C10 N3 -60.7(6)
C10 N2 C11 C12 -0.2(11)
C9 N2 C11 C12 178.9(8)
N2 C11 C12 N3 0.2(11)
C10 N3 C12 C11 -0.1(10)
C13 N3 C12 C11 -175.9(8)
C10 N3 C13 C15 -115.8(8)
C12 N3 C13 C15 59.4(10)
C10 N3 C13 C14 118.9(8)
C12 N3 C13 C14 -65.9(10)
C3 C2 C16 C19 116.6(9)
C1 C2 C16 C19 -63.0(10)
C3 C2 C16 C18 -122.2(9)
C1 C2 C16 C18 58.2(10)
C3 C2 C16 C17 -3.7(12)
C1 C2 C16 C17 176.7(8)
C5 C4 C20 C22' -164.7(14)
C3 C4 C20 C22' 15.9(17)
C5 C4 C20 C23 114.8(15)
C3 C4 C20 C23 -64.6(15)
C5 C4 C20 C21' -40.4(16)
C3 C4 C20 C21' 140.2(13)
C5 C4 C20 C23' 77.0(16)
C3 C4 C20 C23' -102.4(14)
C5 C4 C20 C21 -1.3(17)
C3 C4 C20 C21 179.3(13)
C5 C4 C20 C22 -124.1(14)
C3 C4 C20 C22 56.6(16)
Y1 O2 C24 C29 -12.1(12)
Y1 O2 C24 C25 170.7(6)
O2 C24 C25 C26 -176.7(7)
C29 C24 C25 C26 6.0(11)
O2 C24 C25 C39 1.4(11)
C29 C24 C25 C39 -175.9(7)
C24 C25 C26 C27 0.3(12)
C39 C25 C26 C27 -177.8(8)
C25 C26 C27 C28 -4.3(13)
C25 C26 C27 C43 175.0(9)
C26 C27 C28 C29 2.1(12)
C43 C27 C28 C29 -177.2(9)
O2 C24 C29 C28 174.5(7)
C25 C24 C29 C28 -8.2(11)
O2 C24 C29 C30 -0.4(11)
C25 C24 C29 C30 176.9(7)
C27 C28 C29 C24 4.2(12)
C27 C28 C29 C30 179.5(8)
C31 N4 C30 C29 179.8(7)
Y1 N4 C30 C29 8.5(11)
C24 C29 C30 N4 0.1(13)
C28 C29 C30 N4 -175.0(7)
C30 N4 C31 C32 -89.7(8)
Y1 N4 C31 C32 82.6(7)
C33 N5 C32 C31 33.8(11)
C34 N5 C32 C31 -145.9(8)
N4 C31 C32 N5 -73.2(8)
C34 N5 C33 N6 -0.3(9)
C32 N5 C33 N6 179.9(7)
C34 N5 C33 Y1 169.9(6)
C32 N5 C33 Y1 -9.8(11)
C35 N6 C33 N5 0.0(9)
C36 N6 C33 N5 178.5(7)
C35 N6 C33 Y1 -170.8(6)
C36 N6 C33 Y1 7.7(10)
O2 Y1 C33 N5 63.1(7)
O1 Y1 C33 N5 -98.9(7)
N4 Y1 C33 N5 10.5(6)
N1 Y1 C33 N5 -163.6(6)
O3 Y1 C33 N5 -52.7(8)
C10 Y1 C33 N5 128.2(7)
O2 Y1 C33 N6 -128.8(6)
O1 Y1 C33 N6 69.3(6)
N4 Y1 C33 N6 178.7(7)
N1 Y1 C33 N6 4.6(7)
O3 Y1 C33 N6 115.5(6)
C10 Y1 C33 N6 -63.6(6)
C33 N5 C34 C35 0.5(10)
C32 N5 C34 C35 -179.7(8)
N5 C34 C35 N6 -0.5(11)
C33 N6 C35 C34 0.3(11)
C36 N6 C35 C34 -178.2(8)
C35 N6 C36 C37 55.4(11)
C33 N6 C36 C37 -122.9(8)
C35 N6 C36 C38 -69.1(11)
C33 N6 C36 C38 112.6(9)
C26 C25 C39 C40 -4.4(12)
C24 C25 C39 C40 177.6(9)
C26 C25 C39 C41 -123.7(8)
C24 C25 C39 C41 58.3(10)
C26 C25 C39 C42 115.4(9)
C24 C25 C39 C42 -62.6(10)
C28 C27 C43 C46 7.6(17)
C26 C27 C43 C46 -171.7(10)
C28 C27 C43 C45 127.9(11)
C26 C27 C43 C45 -51.4(14)
C28 C27 C43 C44 -117.6(11)
C26 C27 C43 C44 63.2(14)
C50 O3 C47 C48 4.2(15)
Y1 O3 C47 C48 -174.5(8)
O3 C47 C48 C49 -11.1(17)
C47 C48 C49 C50 14.0(18)
C48 C49 C50 O3 -11.3(17)
C47 O3 C50 C49 4.4(15)
Y1 O3 C50 C49 -176.9(8)
C54 O4 C51 C52 8(6)
O4 C51 C52 C53 5(4)
C51 C52 C53 C54 -16(4)
C51 O4 C54 C53 -16(5)
C52 C53 C54 O4 15(3)
C58 O5 C55 C56 13(3)
O5 C55 C56 C57 13(3)
C55 C56 C57 C58 -32(3)
C55 O5 C58 C57 -35(3)
C56 C57 C58 O5 39(3)
C62 O6 C59 C60 -9(2)
O6 C59 C60 C61 4(3)
C59 C60 C61 C62 1(3)
C59 O6 C62 C61 9(2)
C60 C61 C62 O6 -6(3)
C66 O7 C63 C64 12(4)
O7 C63 C64 C65 21(3)
C63 C64 C65 C66 -45(3)
C63 O7 C66 C65 -42(4)
C64 C65 C66 O7 53(3)
C70 O8 C67 C68 68(4)
C70' O8' C67' C68' -72(3)
O8 C67 C68 C69 -36(6)
O8' C67' C68' C69' 63(5)
C67 C68 C69 C70 -12(5)
C67' C68' C69' C70' -14(6)
C67 O8 C70 C69 -77(3)
C68 C69 C70 O8 61(5)
C67' O8' C70' C69' 77(4)
C68' C69' C70' O8' -40(5)
